data_2014607
loop_
_publ_author_name
'Rojas, Dario'
'Garc\'ia, Ana Mar\'ia'
'Manzur, Jorge'
'Vega, Andr\'es'

_publ_section_title
;Di-\m-hydroxo-bis{(acetonitrile)dibenzyl(6-methyl-2-pyridylmethyl)amine-\k^2^<i>N</i>,<i>N</i>]copper(II)}
 bis(perchlorate)
;
_journal_issue 2
_journal_name_full 'Acta Crystallographica Section C'
_journal_page_first m115
_journal_page_last m116
_journal_paper_doi 10.1107/S010827010500034X
_journal_volume 61
_journal_year 2005
_chemical_formula_iupac '[Cu2 (O H)2 (C2 H3 N1)2 (C21 H22 N2)2] (Cl O4)2'
_chemical_formula_moiety 'C46 H52 Cu2 N6 O2 2+ , 2Cl O4 -'
_chemical_formula_sum 'C46 H52 Cl2 Cu2 N6 O10'
_chemical_formula_weight 1046.94
_chemical_name_systematic
;
Di-\m-hydroxo-bis{(acetonitrile)[N-benzyl-N-(6-methyl-2-
pyridylmethyl)benzylamine-\k^2^N',N'']copper(II)} diperchlorate
;
_space_group_IT_number 14
_symmetry_cell_setting monoclinic
_symmetry_space_group_name_Hall '-P 2ybc'
_symmetry_space_group_name_H-M 'P 1 21/c 1'
_atom_sites_solution_hydrogens mixed
_atom_sites_solution_primary direct
_atom_sites_solution_secondary difmap
_audit_creation_method SHELXL97
_cell_angle_alpha 90.00
_cell_angle_beta 105.193(2)
_cell_angle_gamma 90.00
_cell_formula_units_Z 2
_cell_length_a 10.1453(10)
_cell_length_b 20.0868(19)
_cell_length_c 12.0925(12)
_cell_measurement_reflns_used 3378
_cell_measurement_temperature 571(2)
_cell_measurement_theta_max 46.691
_cell_measurement_theta_min 4.628
_cell_volume 2378.2(4)
_computing_data_collection 'SMART-NT (Bruker, 2001)'
_computing_data_reduction 'SAINT-NT (Bruker, 1999)'
_computing_molecular_graphics SHELXTL-NT
_computing_publication_material SHELXTL-NT
_computing_structure_refinement SHELXTL-NT
_computing_structure_solution 'SHELXTL-NT (Bruker, 1999)'
_diffrn_ambient_temperature 571(2)
_diffrn_measured_fraction_theta_full 0.997
_diffrn_measured_fraction_theta_max 0.997
_diffrn_measurement_device_type 'Siemens SMART CCD area-detector'
_diffrn_measurement_method '\f and \w'
_diffrn_radiation_monochromator graphite
_diffrn_radiation_source 'fine-focus sealed tube'
_diffrn_radiation_type MoK\a
_diffrn_radiation_wavelength 0.71073
_diffrn_reflns_av_R_equivalents 0.0301
_diffrn_reflns_av_sigmaI/netI 0.0420
_diffrn_reflns_limit_h_max 12
_diffrn_reflns_limit_h_min -11
_diffrn_reflns_limit_k_max 23
_diffrn_reflns_limit_k_min -23
_diffrn_reflns_limit_l_max 12
_diffrn_reflns_limit_l_min -14
_diffrn_reflns_number 12077
_diffrn_reflns_theta_full 25.10
_diffrn_reflns_theta_max 25.10
_diffrn_reflns_theta_min 2.02
_diffrn_standards_decay_% 0
_diffrn_standards_number 0
_exptl_absorpt_coefficient_mu 1.070
_exptl_absorpt_correction_T_max 0.618
_exptl_absorpt_correction_T_min 0.572
_exptl_absorpt_correction_type refdelf
_exptl_absorpt_process_details '(SADABS in SAINT-NT; Bruker, 1999)'
_exptl_crystal_colour blue
_exptl_crystal_density_diffrn 1.462
_exptl_crystal_density_meas ?
_exptl_crystal_density_method 'not measured'
_exptl_crystal_description prism
_exptl_crystal_F_000 1084
_exptl_crystal_size_max 0.55
_exptl_crystal_size_mid 0.55
_exptl_crystal_size_min 0.45
_refine_diff_density_max 0.760
_refine_diff_density_min -0.744
_refine_ls_extinction_method none
_refine_ls_goodness_of_fit_ref 1.040
_refine_ls_hydrogen_treatment constr
_refine_ls_matrix_type full
_refine_ls_number_parameters 299
_refine_ls_number_reflns 4218
_refine_ls_number_restraints 8
_refine_ls_restrained_S_all 1.039
_refine_ls_R_factor_all 0.0773
_refine_ls_R_factor_gt 0.0571
_refine_ls_shift/su_max 0.000
_refine_ls_shift/su_mean 0.000
_refine_ls_structure_factor_coef Fsqd
_refine_ls_weighting_details 'calc w = 1/[\s^2^(Fo^2^)+(0.1158P)^2^] where P=(Fo^2^+2Fc^2^)/3'
_refine_ls_weighting_scheme calc
_refine_ls_wR_factor_gt 0.1692
_refine_ls_wR_factor_ref 0.1826
_reflns_number_gt 3006
_reflns_number_total 4218
_reflns_threshold_expression I>2\s(I)
_cod_data_source_file av1222.cif
_cod_data_source_block I
_cod_depositor_comments
;
The following automatic conversions were performed:
'_symmetry_cell_setting' value 'Monoclinic' changed to 'monoclinic'
according to '/home/saulius/struct/CIF-dictionaries/cif_core.dic'
dictionary named 'cif_core.dic' version 2.4.1 from
2010-06-29.

'_geom_bond_publ_flag' value 'Y' changed to 'y' according to
'/home/saulius/struct/CIF-dictionaries/cif_core.dic' dictionary named
'cif_core.dic' version 2.4.1 from 2010-06-29 (6 times).

Automatic conversion script
Id: cif_fix_enum 1527 2010-12-29 10:47:43Z saulius 

The following automatic conversions were performed:

'_symmetry_cell_setting' value 'Monoclinic' changed to 'monoclinic'
according to /home/saulius/struct/CIF-dictionaries/cif_core.dic
dictionary named 'cif_core.dic' version 2.4.1 from
2010-06-29.

'_geom_bond_publ_flag' value 'Y' changed to 'y'
according to /home/saulius/struct/CIF-dictionaries/cif_core.dic
dictionary named 'cif_core.dic' version 2.4.1 from 2010-06-29 (6
times).

'_geom_angle_publ_flag' value 'Y' changed to 'y' according
to /home/saulius/struct/CIF-dictionaries/cif_core.dic dictionary
named 'cif_core.dic' version 2.4.1 from 2010-06-29 (13 times).

Automatic conversion script
Id: cif_fix_values 1715 2011-07-08 13:25:40Z adriana 

The following automatic conversions were performed:

'_exptl_crystal_density_meas' value 'not measured' was changed to '?'
- the value is perceived as not measured.

Automatic conversion script
Id: cif_fix_values 3008 2015-01-20 13:52:24Z robertas 
;
_cod_original_sg_symbol_H-M 'P 21/c'
_cod_database_code 2014607

loop_
_symmetry_equiv_pos_as_xyz
'x, y, z'
'-x, y+1/2, -z+1/2'
'-x, -y, -z'
'x, -y-1/2, z-1/2'

loop_
_atom_site_label
_atom_site_fract_x
_atom_site_fract_y
_atom_site_fract_z
_atom_site_U_iso_or_equiv
_atom_site_adp_type
_atom_site_calc_flag
_atom_site_refinement_flags
_atom_site_occupancy
_atom_site_disorder_assembly
_atom_site_disorder_group
_atom_site_type_symbol
Cu 0.39369(5) -0.00309(2) 0.89022(4) 0.0369(2) Uani d . 1 . . Cu
O1 0.5473(3) 0.05049(14) 0.9675(2) 0.0431(7) Uani d . 1 . . O
H1 0.6163 0.0577 0.9285 0.10(2) Uiso d . 1 . . H
N1 0.2476(4) -0.06543(16) 0.7961(3) 0.0402(8) Uani d . 1 . . N
C1 0.3294(6) -0.1707(2) 0.8914(5) 0.0691(15) Uani d . 1 . . C
H1A 0.4164 -0.1487 0.9096 0.104 Uiso calc R 1 . . H
H1B 0.3387 -0.2145 0.8626 0.104 Uiso calc R 1 . . H
H1C 0.2973 -0.1740 0.9591 0.104 Uiso calc R 1 . . H
C2 0.2299(5) -0.1318(2) 0.8028(4) 0.0490(11) Uani d . 1 . . C
C3 0.1183(6) -0.1628(3) 0.7287(5) 0.0651(15) Uani d . 1 . . C
H3 0.1071 -0.2086 0.7333 0.078 Uiso calc R 1 . . H
C4 0.0259(6) -0.1268(3) 0.6500(5) 0.0709(16) Uani d . 1 . . C
H4 -0.0502 -0.1474 0.6026 0.085 Uiso calc R 1 . . H
C5 0.0461(5) -0.0597(3) 0.6412(4) 0.0596(14) Uani d . 1 . . C
H5 -0.0156 -0.0341 0.5874 0.072 Uiso calc R 1 . . H
C6 0.1585(4) -0.0310(2) 0.7130(4) 0.0430(11) Uani d . 1 . . C
C7 0.1885(4) 0.0415(2) 0.7032(4) 0.0437(11) Uani d . 1 . . C
H7A 0.1569 0.0550 0.6237 0.052 Uiso calc R 1 . . H
H7B 0.1387 0.0672 0.7469 0.052 Uiso calc R 1 . . H
N2 0.3366(3) 0.05635(16) 0.7457(3) 0.0383(8) Uani d . 1 . . N
C8 0.4144(5) 0.0414(2) 0.6595(4) 0.0508(12) Uani d . 1 . . C
H8A 0.5031 0.0629 0.6834 0.061 Uiso calc R 1 . . H
H8B 0.3661 0.0606 0.5865 0.061 Uiso calc R 1 . . H
C9 0.4352(5) -0.0315(3) 0.6428(4) 0.0531(12) Uani d . 1 . . C
C10 0.3506(6) -0.0668(3) 0.5540(5) 0.0709(16) Uani d . 1 . . C
H10 0.2838 -0.0451 0.4982 0.085 Uiso calc R 1 . . H
C11 0.3674(8) -0.1363(4) 0.5493(7) 0.096(2) Uani d . 1 . . C
H11 0.3098 -0.1606 0.4908 0.116 Uiso calc R 1 . . H
C12 0.4658(9) -0.1681(4) 0.6285(8) 0.098(2) Uani d . 1 . . C
H12 0.4736 -0.2142 0.6259 0.117 Uiso calc R 1 . . H
C13 0.5538(7) -0.1326(3) 0.7123(6) 0.0837(19) Uani d . 1 . . C
H13 0.6249 -0.1542 0.7642 0.100 Uiso calc R 1 . . H
C14 0.5378(6) -0.0651(3) 0.7204(5) 0.0640(14) Uani d . 1 . . C
H14 0.5971 -0.0416 0.7790 0.077 Uiso calc R 1 . . H
C15 0.3537(4) 0.12901(19) 0.7795(4) 0.0434(11) Uani d . 1 . . C
H15A 0.3144 0.1362 0.8435 0.052 Uiso calc R 1 . . H
H15B 0.4505 0.1387 0.8058 0.052 Uiso calc R 1 . . H
C16 0.2899(4) 0.1773(2) 0.6862(4) 0.0437(11) Uani d . 1 . . C
C17 0.1583(5) 0.2006(2) 0.6742(4) 0.0511(12) Uani d . 1 . . C
H17 0.1092 0.1866 0.7249 0.061 Uiso calc R 1 . . H
C18 0.0996(5) 0.2446(2) 0.5868(5) 0.0580(14) Uani d . 1 . . C
H18 0.0103 0.2589 0.5782 0.070 Uiso calc R 1 . . H
C19 0.1712(6) 0.2671(2) 0.5136(4) 0.0588(14) Uani d . 1 . . C
H19 0.1316 0.2971 0.4559 0.071 Uiso calc R 1 . . H
C20 0.3018(6) 0.2453(2) 0.5256(5) 0.0654(15) Uani d . 1 . . C
H20 0.3506 0.2601 0.4751 0.078 Uiso calc R 1 . . H
C21 0.3619(5) 0.2013(2) 0.6121(5) 0.0558(13) Uani d . 1 . . C
H21 0.4516 0.1877 0.6206 0.067 Uiso calc R 1 . . H
N3 0.2201(4) 0.0519(2) 0.9695(4) 0.0599(11) Uani d . 1 . . N
C22 0.1587(5) 0.0594(2) 1.0321(5) 0.0540(13) Uani d . 1 . . C
C23 0.0792(7) 0.0684(3) 1.1156(6) 0.0842(19) Uani d . 1 . . C
H23A 0.0011 0.0957 1.0830 0.126 Uiso calc R 1 . . H
H23B 0.1348 0.0896 1.1829 0.126 Uiso calc R 1 . . H
H23C 0.0495 0.0258 1.1359 0.126 Uiso calc R 1 . . H
ClA 0.81252(13) 0.12494(7) 0.80005(13) 0.0693(5) Uani d PD 0.60 A 1 Cl
O2A 0.7094(8) 0.1640(4) 0.7324(9) 0.116(4) Uiso d PD 0.60 A 1 O
O3A 0.9310(7) 0.1617(5) 0.8419(11) 0.143(4) Uiso d PD 0.60 A 1 O
O4A 0.8574(11) 0.0838(5) 0.7248(8) 0.147(4) Uiso d PD 0.60 A 1 O
O5A 0.7786(10) 0.0821(5) 0.8762(9) 0.114(3) Uiso d P 0.60 A 1 O
ClB 0.81252(13) 0.12494(7) 0.80005(13) 0.0693(5) Uani d PD 0.40 B 2 Cl
O2B 0.6926(11) 0.1652(8) 0.7825(17) 0.141(7) Uiso d PD 0.40 B 2 O
O3B 0.8673(19) 0.1548(9) 0.9098(8) 0.168(7) Uiso d PD 0.40 B 2 O
O4B 0.910(2) 0.1394(15) 0.737(2) 0.237(11) Uiso d PD 0.40 B 2 O
O5B 0.7293(16) 0.0725(8) 0.7984(15) 0.131(5) Uiso d P 0.40 B 2 O

loop_
_atom_site_aniso_label
_atom_site_aniso_U_11
_atom_site_aniso_U_22
_atom_site_aniso_U_33
_atom_site_aniso_U_12
_atom_site_aniso_U_13
_atom_site_aniso_U_23
Cu 0.0420(3) 0.0320(3) 0.0337(3) -0.0029(2) 0.0048(2) 0.0042(2)
O1 0.0433(16) 0.0435(18) 0.0391(17) -0.0092(13) 0.0047(14) 0.0085(14)
N1 0.052(2) 0.0341(19) 0.037(2) -0.0056(16) 0.0158(17) -0.0031(16)
C1 0.097(4) 0.035(3) 0.074(4) 0.000(3) 0.020(3) -0.001(3)
C2 0.068(3) 0.034(2) 0.050(3) -0.008(2) 0.025(2) -0.007(2)
C3 0.091(4) 0.046(3) 0.067(4) -0.023(3) 0.035(3) -0.018(3)
C4 0.083(4) 0.061(3) 0.062(4) -0.028(3) 0.007(3) -0.018(3)
C5 0.060(3) 0.068(3) 0.046(3) -0.017(3) 0.004(2) -0.003(3)
C6 0.050(3) 0.042(3) 0.035(2) -0.007(2) 0.008(2) -0.005(2)
C7 0.047(2) 0.039(2) 0.039(2) -0.0062(19) 0.001(2) 0.002(2)
N2 0.048(2) 0.0328(18) 0.0327(19) -0.0032(15) 0.0078(15) 0.0013(15)
C8 0.063(3) 0.046(3) 0.046(3) -0.001(2) 0.019(2) 0.007(2)
C9 0.066(3) 0.053(3) 0.047(3) -0.001(3) 0.028(2) -0.005(2)
C10 0.092(4) 0.072(4) 0.052(3) -0.002(3) 0.023(3) -0.013(3)
C11 0.129(6) 0.078(5) 0.087(5) -0.006(4) 0.038(5) -0.045(4)
C12 0.127(6) 0.065(4) 0.116(6) 0.021(4) 0.059(5) -0.012(4)
C13 0.084(4) 0.065(4) 0.103(5) 0.020(3) 0.027(4) -0.003(4)
C14 0.066(3) 0.062(3) 0.066(4) 0.012(3) 0.020(3) -0.002(3)
C15 0.052(3) 0.032(2) 0.042(3) -0.0047(19) 0.006(2) 0.0004(19)
C16 0.055(3) 0.031(2) 0.043(3) -0.0048(19) 0.010(2) 0.0006(19)
C17 0.058(3) 0.047(3) 0.053(3) 0.005(2) 0.024(2) 0.000(2)
C18 0.056(3) 0.043(3) 0.071(4) 0.015(2) 0.008(3) -0.001(3)
C19 0.084(4) 0.036(3) 0.051(3) 0.009(2) 0.008(3) 0.009(2)
C20 0.084(4) 0.051(3) 0.068(4) 0.003(3) 0.032(3) 0.023(3)
C21 0.054(3) 0.045(3) 0.073(3) 0.002(2) 0.024(3) 0.015(3)
N3 0.066(3) 0.059(3) 0.060(3) 0.008(2) 0.027(2) 0.008(2)
C22 0.064(3) 0.041(3) 0.060(3) 0.002(2) 0.022(3) 0.004(2)
C23 0.099(5) 0.080(4) 0.092(5) 0.002(3) 0.060(4) -0.006(3)
ClA 0.0505(7) 0.0669(9) 0.0814(10) -0.0146(6) 0.0011(6) 0.0250(7)
ClB 0.0505(7) 0.0669(9) 0.0814(10) -0.0146(6) 0.0011(6) 0.0250(7)

loop_
_atom_type_symbol
_atom_type_description
_atom_type_scat_dispersion_real
_atom_type_scat_dispersion_imag
_atom_type_scat_source
C C 0.0033 0.0016 'International Tables Vol C Tables 4.2.6.8 and 6.1.1.4'
H H 0.0000 0.0000 'International Tables Vol C Tables 4.2.6.8 and 6.1.1.4'
N N 0.0061 0.0033 'International Tables Vol C Tables 4.2.6.8 and 6.1.1.4'
O O 0.0106 0.0060 'International Tables Vol C Tables 4.2.6.8 and 6.1.1.4'
Cl Cl 0.1484 0.1585 'International Tables Vol C Tables 4.2.6.8 and 6.1.1.4'
Cu Cu 0.3201 1.2651 'International Tables Vol C Tables 4.2.6.8 and 6.1.1.4'

loop_
_geom_angle_atom_site_label_1
_geom_angle_atom_site_label_2
_geom_angle_atom_site_label_3
_geom_angle_site_symmetry_1
_geom_angle
_geom_angle_publ_flag
O1 Cu O1 3_657 79.61(13) y
O1 Cu N1 3_657 101.86(13) y
O1 Cu N1 . 172.23(14) y
O1 Cu N2 3_657 174.44(12) y
O1 Cu N2 . 95.69(12) y
N1 Cu N2 . 83.20(14) y
O1 Cu N3 3_657 87.74(14) y
O1 Cu N3 . 97.49(14) y
N1 Cu N3 . 90.21(14) y
N2 Cu N3 . 89.97(14) y
Cu O1 Cu 3_657 100.39(13) y
Cu O1 H1 3_657 115.0 y
Cu O1 H1 . 116.9 y
C2 N1 C6 . 118.4(4) ?
C2 C1 H1A . 109.5 ?
C2 C1 H1B . 109.5 ?
H1A C1 H1B . 109.5 ?
C2 C1 H1C . 109.5 ?
H1A C1 H1C . 109.5 ?
H1B C1 H1C . 109.5 ?
N1 C2 C3 . 120.1(5) ?
N1 C2 C1 . 119.1(4) ?
C3 C2 C1 . 120.8(4) ?
C4 C3 C2 . 120.6(5) ?
C4 C3 H3 . 119.7 ?
C2 C3 H3 . 119.7 ?
C3 C4 C5 . 119.2(5) ?
C3 C4 H4 . 120.4 ?
C5 C4 H4 . 120.4 ?
C6 C5 C4 . 118.8(5) ?
C6 C5 H5 . 120.6 ?
C4 C5 H5 . 120.6 ?
N1 C6 C5 . 122.8(4) ?
N1 C6 C7 . 116.4(3) ?
C5 C6 C7 . 120.8(4) ?
N2 C7 C6 . 112.1(3) ?
N2 C7 H7A . 109.2 ?
C6 C7 H7A . 109.2 ?
N2 C7 H7B . 109.2 ?
C6 C7 H7B . 109.2 ?
H7A C7 H7B . 107.9 ?
C7 N2 C8 . 112.9(3) ?
C7 N2 C15 . 108.7(3) ?
C8 N2 C15 . 109.7(3) ?
C7 N2 Cu . 102.1(2) ?
C8 N2 Cu . 113.1(3) ?
C15 N2 Cu . 110.0(2) ?
N2 C8 C9 . 114.0(4) ?
N2 C8 H8A . 108.7 ?
C9 C8 H8A . 108.7 ?
N2 C8 H8B . 108.7 ?
C9 C8 H8B . 108.7 ?
H8A C8 H8B . 107.6 ?
C14 C9 C10 . 118.7(5) ?
C14 C9 C8 . 119.5(4) ?
C10 C9 C8 . 121.7(5) ?
C9 C10 C11 . 118.9(6) ?
C9 C10 H10 . 120.6 ?
C11 C10 H10 . 120.6 ?
C12 C11 C10 . 121.0(6) ?
C12 C11 H11 . 119.5 ?
C10 C11 H11 . 119.5 ?
C11 C12 C13 . 119.9(6) ?
C11 C12 H12 . 120.1 ?
C13 C12 H12 . 120.1 ?
C12 C13 C14 . 120.2(6) ?
C12 C13 H13 . 119.9 ?
C14 C13 H13 . 119.9 ?
C13 C14 C9 . 121.1(6) ?
C13 C14 H14 . 119.4 ?
C9 C14 H14 . 119.4 ?
C16 C15 N2 . 115.1(3) ?
C16 C15 H15A . 108.5 ?
N2 C15 H15A . 108.5 ?
C16 C15 H15B . 108.5 ?
N2 C15 H15B . 108.5 ?
H15A C15 H15B . 107.5 ?
C21 C16 C17 . 118.2(4) ?
C21 C16 C15 . 121.0(4) ?
C17 C16 C15 . 120.7(4) ?
C16 C17 C18 . 120.3(5) ?
C16 C17 H17 . 119.8 ?
C18 C17 H17 . 119.8 ?
C19 C18 C17 . 120.7(5) ?
C19 C18 H18 . 119.6 ?
C17 C18 H18 . 119.6 ?
C18 C19 C20 . 119.5(5) ?
C18 C19 H19 . 120.2 ?
C20 C19 H19 . 120.2 ?
C19 C20 C21 . 120.5(5) ?
C19 C20 H20 . 119.7 ?
C21 C20 H20 . 119.7 ?
C20 C21 C16 . 120.6(5) ?
C20 C21 H21 . 119.7 ?
C16 C21 H21 . 119.7 ?
C22 N3 Cu . 155.2(4) y
N3 C22 C23 . 179.2(6) ?
C22 C23 H23A . 109.5 ?
C22 C23 H23B . 109.5 ?
H23A C23 H23B . 109.5 ?
C22 C23 H23C . 109.5 ?
H23A C23 H23C . 109.5 ?
H23B C23 H23C . 109.5 ?
O5A ClA O3A . 115.8(7) ?
O5A ClA O2A . 117.9(6) ?
O3A ClA O2A . 111.1(6) ?
O5A ClA O4A . 104.5(7) ?
O3A ClA O4A . 98.9(7) ?
O2A ClA O4A . 106.0(7) ?

loop_
_geom_bond_atom_site_label_1
_geom_bond_atom_site_label_2
_geom_bond_site_symmetry_2
_geom_bond_distance
_geom_bond_publ_flag
Cu O1 3_657 1.920(3) y
Cu O1 . 1.923(3) y
Cu N1 . 2.044(3) y
Cu N2 . 2.070(3) y
Cu N3 . 2.476(5) y
Cu Cu 3_657 2.9522(9) y
O1 Cu 3_657 1.920(3) ?
O1 H1 . 0.952 ?
N1 C2 . 1.350(5) ?
N1 C6 . 1.352(5) ?
C1 C2 . 1.487(7) ?
C1 H1A . 0.9600 ?
C1 H1B . 0.9600 ?
C1 H1C . 0.9600 ?
C2 C3 . 1.393(7) ?
C3 C4 . 1.356(8) ?
C3 H3 . 0.9300 ?
C4 C5 . 1.373(7) ?
C4 H4 . 0.9300 ?
C5 C6 . 1.366(6) ?
C5 H5 . 0.9300 ?
C6 C7 . 1.500(6) ?
C7 N2 . 1.485(5) ?
C7 H7A . 0.9700 ?
C7 H7B . 0.9700 ?
N2 C8 . 1.494(6) ?
N2 C15 . 1.513(5) ?
C8 C9 . 1.501(7) ?
C8 H8A . 0.9700 ?
C8 H8B . 0.9700 ?
C9 C14 . 1.381(7) ?
C9 C10 . 1.382(7) ?
C10 C11 . 1.408(8) ?
C10 H10 . 0.9300 ?
C11 C12 . 1.350(10) ?
C11 H11 . 0.9300 ?
C12 C13 . 1.362(9) ?
C12 H12 . 0.9300 ?
C13 C14 . 1.372(8) ?
C13 H13 . 0.9300 ?
C14 H14 . 0.9300 ?
C15 C16 . 1.500(6) ?
C15 H15A . 0.9700 ?
C15 H15B . 0.9700 ?
C16 C21 . 1.382(6) ?
C16 C17 . 1.386(6) ?
C17 C18 . 1.387(7) ?
C17 H17 . 0.9300 ?
C18 C19 . 1.361(7) ?
C18 H18 . 0.9300 ?
C19 C20 . 1.367(7) ?
C19 H19 . 0.9300 ?
C20 C21 . 1.384(6) ?
C20 H20 . 0.9300 ?
C21 H21 . 0.9300 ?
N3 C22 . 1.109(6) ?
C22 C23 . 1.459(8) ?
C23 H23A . 0.9600 ?
C23 H23B . 0.9600 ?
C23 H23C . 0.9600 ?
ClA O5A . 1.369(10) ?
ClA O3A . 1.3890(10) ?
ClA O2A . 1.3900(7) ?
ClA O4A . 1.3911(10) ?
